data_7715991
loop_
_publ_author_name
'Lukina, Daria A.'
'Skatova, Alexandra A.'
'Rumyantcev, Roman V.'
'Demeshko, Serhiy V.'
'Meyer, Franc'
'Fedushkin, Igor L.'

_publ_section_title
;
 Gradual solid-state redox-isomerism in the lanthanide series.
;
_journal_issue 20
_journal_name_full 'Dalton transactions (Cambridge, England : 2003)'
_journal_page_first 8850
_journal_page_last 8856
_journal_paper_doi 10.1039/d4dt00484a
_journal_volume 53
_journal_year 2024
_chemical_formula_sum 'C85 H76 N3 O2 S2 Yb'
_chemical_formula_weight 1408.64
_space_group_crystal_system monoclinic
_space_group_IT_number 14
_space_group_name_Hall '-P 2yn'
_space_group_name_H-M_alt 'P 1 21/n 1'
_atom_sites_solution_hydrogens geom
_atom_sites_solution_primary dual
_atom_sites_solution_secondary difmap
_audit_creation_method SHELXL-2018/3
_audit_update_record
;
2023-06-30 deposited with the CCDC.	2024-04-30 downloaded from the CCDC.
;
_cell_angle_alpha 90
_cell_angle_beta 91.5527(11)
_cell_angle_gamma 90
_cell_formula_units_Z 4
_cell_length_a 13.6757(5)
_cell_length_b 25.5176(9)
_cell_length_c 20.2107(7)
_cell_measurement_reflns_used 9092
_cell_measurement_temperature 350(2)
_cell_measurement_theta_max 29.09
_cell_measurement_theta_min 2.39
_cell_volume 7050.4(4)
_computing_cell_refinement SAINT
_computing_data_collection APEX3
_computing_data_reduction SAINT
_computing_molecular_graphics SHELXTL
_computing_publication_material SHELXTL
_computing_structure_refinement SHELXL-2018/3
_computing_structure_solution SHELXT-2014/5
_diffrn_ambient_temperature 350(2)
_diffrn_measured_fraction_theta_full 0.999
_diffrn_measured_fraction_theta_max 0.999
_diffrn_measurement_device_type 'Bruker D8 Quest (CMOS)'
_diffrn_measurement_method '\w scans'
_diffrn_radiation_type MoK\a
_diffrn_radiation_wavelength 0.71073
_diffrn_reflns_av_R_equivalents 0.0282
_diffrn_reflns_av_unetI/netI 0.0223
_diffrn_reflns_Laue_measured_fraction_full 0.999
_diffrn_reflns_Laue_measured_fraction_max 0.999
_diffrn_reflns_limit_h_max 18
_diffrn_reflns_limit_h_min -18
_diffrn_reflns_limit_k_max 35
_diffrn_reflns_limit_k_min -35
_diffrn_reflns_limit_l_max 28
_diffrn_reflns_limit_l_min -28
_diffrn_reflns_number 118301
_diffrn_reflns_point_group_measured_fraction_full 0.999
_diffrn_reflns_point_group_measured_fraction_max 0.999
_diffrn_reflns_theta_full 25.242
_diffrn_reflns_theta_max 29.574
_diffrn_reflns_theta_min 2.168
_diffrn_source 'microfocus tube'
_exptl_absorpt_coefficient_mu 1.436
_exptl_absorpt_correction_T_max 0.7355
_exptl_absorpt_correction_T_min 0.6514
_exptl_absorpt_correction_type multi-scan
_exptl_absorpt_process_details SADABS-2016/2
_exptl_crystal_colour black
_exptl_crystal_density_diffrn 1.327
_exptl_crystal_description prism
_exptl_crystal_F_000 2900
_exptl_crystal_preparation 'redox active compound'
_exptl_crystal_size_max 0.310
_exptl_crystal_size_mid 0.290
_exptl_crystal_size_min 0.260
_refine_diff_density_max 0.707
_refine_diff_density_min -0.886
_refine_diff_density_rms 0.060
_refine_ls_extinction_method none
_refine_ls_goodness_of_fit_ref 1.036
_refine_ls_hydrogen_treatment constr
_refine_ls_matrix_type full
_refine_ls_number_parameters 871
_refine_ls_number_reflns 19758
_refine_ls_number_restraints 533
_refine_ls_restrained_S_all 1.072
_refine_ls_R_factor_all 0.0553
_refine_ls_R_factor_gt 0.0373
_refine_ls_shift/su_max 0.002
_refine_ls_shift/su_mean 0.000
_refine_ls_structure_factor_coef Fsqd
_refine_ls_weighting_details 'w=1/[\s^2^(Fo^2^)+(0.0361P)^2^+5.1545P] where P=(Fo^2^+2Fc^2^)/3'
_refine_ls_weighting_scheme calc
_refine_ls_wR_factor_gt 0.0827
_refine_ls_wR_factor_ref 0.0905
_reflns_Friedel_coverage 0.000
_reflns_number_gt 15428
_reflns_number_total 19758
_reflns_threshold_expression 'I > 2\s(I)'
_cod_data_source_file d4dt00484a2.cif
_cod_data_source_block ybarbiandmts_350_3cryst
_cod_depositor_comments 'Adding full bibliography for 7715990--7715993.cif.'
_cod_original_sg_symbol_H-M 'P 21/n'
_cod_database_code 7715991
_shelx_shelxl_version_number 2018/3
_shelx_space_group_comment
;
The symmetry employed for this shelxl refinement is uniquely defined
by the following loop, which should always be used as a source of
symmetry information in preference to the above space-group names.
They are only intended as comments.
;
_shelx_estimated_absorpt_t_min 0.664
_shelx_estimated_absorpt_t_max 0.706

loop_
_space_group_symop_operation_xyz
'x, y, z'
'-x+1/2, y+1/2, -z+1/2'
'-x, -y, -z'
'x-1/2, -y-1/2, z-1/2'

loop_
_atom_site_label
_atom_site_type_symbol
_atom_site_fract_x
_atom_site_fract_y
_atom_site_fract_z
_atom_site_U_iso_or_equiv
_atom_site_adp_type
_atom_site_occupancy
_atom_site_site_symmetry_order
_atom_site_calc_flag
_atom_site_refinement_flags_posn
_atom_site_refinement_flags_adp
_atom_site_refinement_flags_occupancy
_atom_site_disorder_assembly
_atom_site_disorder_group
Yb1 Yb 0.71368(2) 0.35929(2) 0.81515(2) 0.04448(4) Uani 1 1 d . . . . .
S1 S 0.81325(9) 0.41004(4) 0.92159(5) 0.0958(3) Uani 1 1 d . . . . .
S2 S 0.69765(8) 0.46663(4) 0.82013(5) 0.0898(3) Uani 1 1 d . . . . .
O1 O 0.64521(17) 0.30660(10) 0.90096(11) 0.0739(6) Uani 1 1 d D . . . .
O2 O 0.82354(18) 0.28876(10) 0.85049(12) 0.0792(7) Uani 1 1 d D . . . .
N1 N 0.57157(13) 0.34522(8) 0.74994(9) 0.0377(4) Uani 1 1 d . . . . .
N2 N 0.76983(13) 0.34773(7) 0.70862(10) 0.0373(4) Uani 1 1 d . . . . .
N3 N 0.8161(2) 0.51292(12) 0.90551(15) 0.0871(9) Uani 1 1 d D . . . .
C1 C 0.59391(16) 0.34813(8) 0.68475(11) 0.0350(4) Uani 1 1 d . . . . .
C2 C 0.69265(16) 0.35049(8) 0.66436(11) 0.0354(4) Uani 1 1 d . . . . .
C3 C 0.69244(17) 0.35581(10) 0.59196(12) 0.0433(5) Uani 1 1 d . . . . .
C4 C 0.59268(18) 0.35376(10) 0.57053(12) 0.0429(5) Uani 1 1 d . . . . .
C5 C 0.53004(16) 0.34949(9) 0.62480(11) 0.0390(5) Uani 1 1 d . . . . .
C6 C 0.43081(19) 0.34705(12) 0.61087(13) 0.0533(6) Uani 1 1 d . . . . .
H6A H 0.386595 0.344052 0.644826 0.064 Uiso 1 1 calc R U . . .
C7 C 0.3975(2) 0.34921(14) 0.54407(15) 0.0660(8) Uani 1 1 d . . . . .
H7A H 0.330512 0.347929 0.535042 0.079 Uiso 1 1 calc R U . . .
C8 C 0.4587(2) 0.35305(13) 0.49245(14) 0.0642(8) Uani 1 1 d . . . . .
H8A H 0.433366 0.354202 0.449300 0.077 Uiso 1 1 calc R U . . .
C9 C 0.5614(2) 0.35531(12) 0.50456(13) 0.0540(7) Uani 1 1 d . . . . .
C10 C 0.6350(2) 0.35998(15) 0.45711(14) 0.0734(10) Uani 1 1 d . . . . .
H10A H 0.618165 0.360841 0.412239 0.088 Uiso 1 1 calc R U . . .
C11 C 0.7311(2) 0.36322(16) 0.47729(15) 0.0779(11) Uani 1 1 d . . . . .
H11A H 0.778318 0.367111 0.445428 0.094 Uiso 1 1 calc R U . . .
C12 C 0.7613(2) 0.36091(13) 0.54431(14) 0.0605(8) Uani 1 1 d . . . . .
H12A H 0.827351 0.362834 0.556190 0.073 Uiso 1 1 calc R U . . .
C13 C 0.46995(16) 0.34032(10) 0.76384(11) 0.0385(5) Uani 1 1 d . . . . .
C14 C 0.41166(17) 0.38496(10) 0.77441(11) 0.0434(5) Uani 1 1 d . . . . .
C15 C 0.31280(19) 0.37865(13) 0.78591(14) 0.0548(7) Uani 1 1 d . . . . .
H15A H 0.274810 0.408323 0.792485 0.066 Uiso 1 1 calc R U . . .
C16 C 0.26887(19) 0.33037(14) 0.78795(14) 0.0590(7) Uani 1 1 d . . . . .
C17 C 0.3270(2) 0.28685(13) 0.77892(14) 0.0587(7) Uani 1 1 d . . . . .
H17A H 0.298317 0.253836 0.780584 0.070 Uiso 1 1 calc R U . . .
C18 C 0.42665(18) 0.29036(11) 0.76743(12) 0.0463(5) Uani 1 1 d . . . . .
C19 C 0.45472(19) 0.43993(10) 0.77091(13) 0.0505(6) Uani 1 1 d . . . . .
H19A H 0.525875 0.435471 0.773850 0.061 Uiso 1 1 calc R U . . .
C20 C 0.4288(2) 0.47571(12) 0.82817(16) 0.0588(7) Uani 1 1 d . . . . .
C21 C 0.4068(3) 0.45646(17) 0.88943(19) 0.0941(13) Uani 1 1 d . . . . .
H21A H 0.405202 0.420408 0.896073 0.113 Uiso 1 1 calc R U . . .
C22 C 0.3866(4) 0.4900(2) 0.9420(2) 0.1221(18) Uani 1 1 d . . . . .
H22A H 0.371928 0.476124 0.983074 0.147 Uiso 1 1 calc R U . . .
C23 C 0.3884(4) 0.5421(2) 0.9333(3) 0.128(2) Uani 1 1 d . . . . .
H23A H 0.372674 0.564370 0.967834 0.154 Uiso 1 1 calc R U . . .
C24 C 0.4135(4) 0.5622(2) 0.8737(3) 0.1265(19) Uani 1 1 d . . . . .
H24A H 0.417832 0.598334 0.868244 0.152 Uiso 1 1 calc R U . . .
C25 C 0.4323(3) 0.52930(15) 0.8214(2) 0.0917(12) Uani 1 1 d . . . . .
H25A H 0.447805 0.543666 0.780736 0.110 Uiso 1 1 calc R U . . .
C26 C 0.4326(3) 0.46500(11) 0.70337(16) 0.0629(8) Uani 1 1 d . . . . .
C27 C 0.3396(3) 0.48033(17) 0.6853(2) 0.0967(13) Uani 1 1 d . . . . .
H27A H 0.288713 0.475329 0.714280 0.116 Uiso 1 1 calc R U . . .
C28 C 0.3209(5) 0.5034(2) 0.6236(3) 0.1260(19) Uani 1 1 d . . . . .
H28A H 0.257815 0.514183 0.611839 0.151 Uiso 1 1 calc R U . . .
C29 C 0.3940(6) 0.5102(2) 0.5811(3) 0.125(2) Uani 1 1 d . . . . .
H29A H 0.380944 0.525335 0.539940 0.151 Uiso 1 1 calc R U . . .
C30 C 0.4862(5) 0.49520(17) 0.5977(2) 0.1069(16) Uani 1 1 d . . . . .
H30A H 0.536261 0.499855 0.568101 0.128 Uiso 1 1 calc R U . . .
C31 C 0.5058(3) 0.47280(13) 0.65932(18) 0.0790(10) Uani 1 1 d . . . . .
H31A H 0.569427 0.462947 0.670857 0.095 Uiso 1 1 calc R U . . .
C32 C 0.1611(2) 0.32404(19) 0.8015(2) 0.0875(12) Uani 1 1 d . . . . .
H32A H 0.124213 0.349840 0.776941 0.131 Uiso 1 1 calc R U . . .
H32B H 0.150816 0.328641 0.847972 0.131 Uiso 1 1 calc R U . . .
H32C H 0.140033 0.289628 0.788301 0.131 Uiso 1 1 calc R U . . .
C33 C 0.4856(2) 0.24007(11) 0.76012(14) 0.0551(7) Uani 1 1 d D . . . .
H33A H 0.552701 0.252196 0.753969 0.066 Uiso 0.733(4) 1 calc R U P A 1
H33B H 0.551025 0.247063 0.743640 0.066 Uiso 0.267(4) 1 calc R U P A 2
C34 C 0.4927(6) 0.2054(2) 0.8233(2) 0.0549(7) Uani 0.733(4) 1 d DG U P A 1
C35 C 0.4566(6) 0.22537(17) 0.8818(3) 0.0589(11) Uani 0.733(4) 1 d G U P A 1
H35A H 0.427455 0.258299 0.882141 0.071 Uiso 0.733(4) 1 calc R U P A 1
C36 C 0.4640(4) 0.19615(16) 0.9398(2) 0.0714(13) Uani 0.733(4) 1 d G U P A 1
H36A H 0.439884 0.209527 0.978879 0.086 Uiso 0.733(4) 1 calc R U P A 1
C37 C 0.5076(4) 0.14694(16) 0.93925(16) 0.0825(16) Uani 0.733(4) 1 d G U P A 1
H37A H 0.512582 0.127393 0.978030 0.099 Uiso 0.733(4) 1 calc R U P A 1
C38 C 0.5437(4) 0.12695(14) 0.8808(2) 0.0802(15) Uani 0.733(4) 1 d G U P A 1
H38A H 0.572854 0.094029 0.880442 0.096 Uiso 0.733(4) 1 calc R U P A 1
C39 C 0.5363(5) 0.15617(18) 0.82282(17) 0.0710(14) Uani 0.733(4) 1 d G U P A 1
H39A H 0.560426 0.142800 0.783702 0.085 Uiso 0.733(4) 1 calc R U P A 1
C34' C 0.4900(17) 0.2099(6) 0.8244(6) 0.0549(7) Uani 0.267(4) 1 d DG U P A 2
C35' C 0.4499(16) 0.2156(6) 0.8864(8) 0.0589(11) Uani 0.267(4) 1 d G U P A 2
H35B H 0.406559 0.242903 0.894222 0.071 Uiso 0.267(4) 1 calc R U P A 2
C36' C 0.4745(13) 0.1806(6) 0.9368(6) 0.0714(13) Uani 0.267(4) 1 d G U P A 2
H36B H 0.447669 0.184429 0.978360 0.086 Uiso 0.267(4) 1 calc R U P A 2
C37' C 0.5393(11) 0.1399(6) 0.9252(6) 0.0825(16) Uani 0.267(4) 1 d G U P A 2
H37B H 0.555745 0.116412 0.958941 0.099 Uiso 0.267(4) 1 calc R U P A 2
C38' C 0.5794(10) 0.1341(5) 0.8632(7) 0.0802(15) Uani 0.267(4) 1 d G U P A 2
H38B H 0.622711 0.106870 0.855385 0.096 Uiso 0.267(4) 1 calc R U P A 2
C39' C 0.5548(14) 0.1692(6) 0.8128(5) 0.0710(14) Uani 0.267(4) 1 d G U P A 2
H39B H 0.581602 0.165344 0.771245 0.085 Uiso 0.267(4) 1 calc R U P A 2
C40 C 0.4622(2) 0.20807(12) 0.69909(12) 0.0579(11) Uani 0.733(4) 1 d DG U P A 1
C41 C 0.3800(2) 0.17605(15) 0.69661(16) 0.0809(15) Uani 0.733(4) 1 d G U P A 1
H41A H 0.342212 0.172163 0.733880 0.097 Uiso 0.733(4) 1 calc R U P A 1
C42 C 0.3542(3) 0.14983(15) 0.6384(2) 0.107(2) Uani 0.733(4) 1 d G U P A 1
H42A H 0.299155 0.128403 0.636778 0.129 Uiso 0.733(4) 1 calc R U P A 1
C43 C 0.4106(4) 0.15563(16) 0.58274(15) 0.109(2) Uani 0.733(4) 1 d G U P A 1
H43A H 0.393359 0.138092 0.543812 0.131 Uiso 0.733(4) 1 calc R U P A 1
C44 C 0.4929(3) 0.18766(16) 0.58521(13) 0.109(2) Uani 0.733(4) 1 d G U P A 1
H44A H 0.530621 0.191541 0.547947 0.131 Uiso 0.733(4) 1 calc R U P A 1
C45 C 0.5187(3) 0.21388(13) 0.64339(16) 0.0789(13) Uani 0.733(4) 1 d G U P A 1
H45A H 0.573679 0.235302 0.645048 0.095 Uiso 0.733(4) 1 calc R U P A 1
C40' C 0.4157(7) 0.2100(4) 0.7043(4) 0.0579(11) Uani 0.267(4) 1 d DG U P A 2
C41' C 0.3406(7) 0.1766(4) 0.7221(4) 0.0809(15) Uani 0.267(4) 1 d G U P A 2
H41B H 0.324331 0.173446 0.766265 0.097 Uiso 0.267(4) 1 calc R U P A 2
C42' C 0.2898(8) 0.1480(4) 0.6738(5) 0.107(2) Uani 0.267(4) 1 d G U P A 2
H42B H 0.239508 0.125626 0.685718 0.129 Uiso 0.267(4) 1 calc R U P A 2
C43' C 0.3141(9) 0.1527(4) 0.6077(5) 0.109(2) Uani 0.267(4) 1 d G U P A 2
H43B H 0.280084 0.133571 0.575453 0.131 Uiso 0.267(4) 1 calc R U P A 2
C44' C 0.3892(10) 0.1862(4) 0.5899(3) 0.109(2) Uani 0.267(4) 1 d G U P A 2
H44B H 0.405483 0.189335 0.545735 0.131 Uiso 0.267(4) 1 calc R U P A 2
C45' C 0.4400(7) 0.2148(4) 0.6382(4) 0.0789(13) Uani 0.267(4) 1 d G U P A 2
H45B H 0.490308 0.237155 0.626281 0.095 Uiso 0.267(4) 1 calc R U P A 2
C46 C 0.86431(15) 0.34047(9) 0.68158(11) 0.0363(4) Uani 1 1 d . . . . .
C47 C 0.93015(17) 0.38299(10) 0.67791(13) 0.0441(5) Uani 1 1 d . . . . .
C48 C 1.02286(18) 0.37479(11) 0.65390(14) 0.0501(6) Uani 1 1 d . . . . .
H48A H 1.066898 0.402567 0.654032 0.060 Uiso 1 1 calc R U . . .
C49 C 1.05211(17) 0.32691(12) 0.62982(13) 0.0495(6) Uani 1 1 d . . . . .
C50 C 0.98652(18) 0.28629(10) 0.63184(12) 0.0467(6) Uani 1 1 d . . . . .
H50A H 1.004378 0.254055 0.614399 0.056 Uiso 1 1 calc R U . . .
C51 C 0.89405(16) 0.29124(9) 0.65895(11) 0.0387(5) Uani 1 1 d . . . . .
C52 C 0.8994(2) 0.43819(10) 0.69721(16) 0.0551(7) Uani 1 1 d D . . . .
H52A H 0.843672 0.434923 0.726407 0.066 Uiso 0.766(8) 1 calc R U P B 1
H52B H 0.844399 0.431352 0.726077 0.066 Uiso 0.234(8) 1 calc R U P B 2
C53 C 0.9813(3) 0.46658(16) 0.7362(2) 0.0592(9) Uani 0.766(8) 1 d DG U P B 1
C54 C 1.0377(3) 0.50670(16) 0.7106(2) 0.0810(16) Uani 0.766(8) 1 d G U P B 1
H54A H 1.025461 0.518629 0.667700 0.097 Uiso 0.766(8) 1 calc R U P B 1
C55 C 1.1124(3) 0.52901(16) 0.7492(3) 0.1014(19) Uani 0.766(8) 1 d G U P B 1
H55A H 1.150154 0.555860 0.732061 0.122 Uiso 0.766(8) 1 calc R U P B 1
C56 C 1.1307(3) 0.5112(2) 0.8133(3) 0.112(2) Uani 0.766(8) 1 d G U P B 1
H56A H 1.180721 0.526115 0.839105 0.134 Uiso 0.766(8) 1 calc R U P B 1
C57 C 1.0743(4) 0.4711(2) 0.83888(19) 0.1022(18) Uani 0.766(8) 1 d G U P B 1
H57A H 1.086595 0.459139 0.881790 0.123 Uiso 0.766(8) 1 calc R U P B 1
C58 C 0.9996(4) 0.44875(18) 0.8003(2) 0.0786(15) Uani 0.766(8) 1 d G U P B 1
H58A H 0.961903 0.421906 0.817430 0.094 Uiso 0.766(8) 1 calc R U P B 1
C53' C 0.9755(9) 0.4639(5) 0.7459(7) 0.0592(9) Uani 0.234(8) 1 d DG U P B 2
C54' C 0.9972(11) 0.5166(5) 0.7364(7) 0.0810(16) Uani 0.234(8) 1 d G U P B 2
H54B H 0.965571 0.535297 0.702692 0.097 Uiso 0.234(8) 1 calc R U P B 2
C55' C 1.0663(13) 0.5412(5) 0.7774(9) 0.1014(19) Uani 0.234(8) 1 d G U P B 2
H55B H 1.080890 0.576451 0.771083 0.122 Uiso 0.234(8) 1 calc R U P B 2
C56' C 1.1137(12) 0.5133(7) 0.8278(8) 0.112(2) Uani 0.234(8) 1 d G U P B 2
H56B H 1.159907 0.529752 0.855259 0.134 Uiso 0.234(8) 1 calc R U P B 2
C57' C 1.0919(14) 0.4606(7) 0.8373(8) 0.1022(18) Uani 0.234(8) 1 d G U P B 2
H57B H 1.123605 0.441901 0.871045 0.123 Uiso 0.234(8) 1 calc R U P B 2
C58' C 1.0228(13) 0.4360(5) 0.7963(9) 0.0786(15) Uani 0.234(8) 1 d G U P B 2
H58B H 1.008285 0.400746 0.802655 0.094 Uiso 0.234(8) 1 calc R U P B 2
C59 C 0.8642(4) 0.4694(2) 0.6353(2) 0.0590(11) Uani 0.766(8) 1 d DG U P B 1
C60 C 0.7855(4) 0.5031(2) 0.64301(19) 0.0701(13) Uani 0.766(8) 1 d G U P B 1
H60A H 0.755469 0.505419 0.683645 0.084 Uiso 0.766(8) 1 calc R U P B 1
C61 C 0.7516(3) 0.53329(18) 0.5899(2) 0.0854(16) Uani 0.766(8) 1 d G U P B 1
H61A H 0.698951 0.555849 0.595080 0.102 Uiso 0.766(8) 1 calc R U P B 1
C62 C 0.7965(4) 0.5298(2) 0.5292(2) 0.0870(17) Uani 0.766(8) 1 d G U P B 1
H62A H 0.773824 0.550014 0.493702 0.104 Uiso 0.766(8) 1 calc R U P B 1
C63 C 0.8752(4) 0.4961(2) 0.5215(2) 0.0913(18) Uani 0.766(8) 1 d G U P B 1
H63A H 0.905216 0.493750 0.480889 0.110 Uiso 0.766(8) 1 calc R U P B 1
C64 C 0.9091(4) 0.4659(2) 0.5746(3) 0.0802(17) Uani 0.766(8) 1 d G U P B 1
H64A H 0.961735 0.443320 0.569454 0.096 Uiso 0.766(8) 1 calc R U P B 1
C59' C 0.8537(15) 0.4727(8) 0.6453(9) 0.0590(11) Uani 0.234(8) 1 d DG U P B 2
C60' C 0.7624(13) 0.4952(8) 0.6539(7) 0.0701(13) Uani 0.234(8) 1 d G U P B 2
H60B H 0.730024 0.490152 0.693309 0.084 Uiso 0.234(8) 1 calc R U P B 2
C61' C 0.7194(11) 0.5253(7) 0.6037(9) 0.0854(16) Uani 0.234(8) 1 d G U P B 2
H61B H 0.658303 0.540332 0.609476 0.102 Uiso 0.234(8) 1 calc R U P B 2
C62' C 0.7677(13) 0.5328(8) 0.5448(8) 0.0870(17) Uani 0.234(8) 1 d G U P B 2
H62B H 0.738986 0.552915 0.511226 0.104 Uiso 0.234(8) 1 calc R U P B 2
C63' C 0.8590(13) 0.5103(8) 0.5362(7) 0.0913(18) Uani 0.234(8) 1 d G U P B 2
H63B H 0.891391 0.515318 0.496808 0.110 Uiso 0.234(8) 1 calc R U P B 2
C64' C 0.9020(12) 0.4802(8) 0.5864(10) 0.0802(17) Uani 0.234(8) 1 d G U P B 2
H64B H 0.963115 0.465137 0.580640 0.096 Uiso 0.234(8) 1 calc R U P B 2
C65 C 1.1535(2) 0.31984(15) 0.60325(19) 0.0759(10) Uani 1 1 d . . . . .
H65A H 1.195584 0.347122 0.620174 0.114 Uiso 1 1 calc R U . . .
H65B H 1.150434 0.321526 0.555789 0.114 Uiso 1 1 calc R U . . .
H65C H 1.179017 0.286377 0.616920 0.114 Uiso 1 1 calc R U . . .
C66 C 0.82926(18) 0.24307(10) 0.66399(12) 0.0452(5) Uani 1 1 d D . . . .
H66A H 0.764076 0.255311 0.675770 0.054 Uiso 0.830(3) 1 calc R U P C 1
H66B H 0.770430 0.255675 0.685594 0.054 Uiso 0.170(3) 1 calc R U P C 2
C67 C 0.81810(18) 0.21482(10) 0.59553(10) 0.0498(8) Uani 0.830(3) 1 d DG U P C 1
C68 C 0.7470(2) 0.23167(10) 0.54991(14) 0.0772(12) Uani 0.830(3) 1 d G U P C 1
H68A H 0.707233 0.260011 0.559834 0.093 Uiso 0.830(3) 1 calc R U P C 1
C69 C 0.7353(2) 0.20615(13) 0.48945(12) 0.0998(16) Uani 0.830(3) 1 d G U P C 1
H69A H 0.687713 0.217416 0.458927 0.120 Uiso 0.830(3) 1 calc R U P C 1
C70 C 0.7947(3) 0.16378(13) 0.47461(11) 0.0933(15) Uani 0.830(3) 1 d G U P C 1
H70A H 0.786886 0.146707 0.434162 0.112 Uiso 0.830(3) 1 calc R U P C 1
C71 C 0.8658(2) 0.14694(11) 0.52023(14) 0.0821(14) Uani 0.830(3) 1 d G U P C 1
H71A H 0.905581 0.118593 0.510304 0.099 Uiso 0.830(3) 1 calc R U P C 1
C72 C 0.87752(18) 0.17246(10) 0.58069(12) 0.0620(10) Uani 0.830(3) 1 d G U P C 1
H72A H 0.925103 0.161187 0.611212 0.074 Uiso 0.830(3) 1 calc R U P C 1
C67' C 0.7919(10) 0.2137(6) 0.6058(5) 0.0498(8) Uani 0.170(3) 1 d DG U P C 2
C68' C 0.6929(10) 0.2168(6) 0.5889(6) 0.0772(12) Uani 0.170(3) 1 d G U P C 2
H68B H 0.650178 0.233512 0.617089 0.093 Uiso 0.170(3) 1 calc R U P C 2
C69' C 0.6577(9) 0.1950(7) 0.5299(7) 0.0998(16) Uani 0.170(3) 1 d G U P C 2
H69B H 0.591477 0.197064 0.518634 0.120 Uiso 0.170(3) 1 calc R U P C 2
C70' C 0.7216(12) 0.1700(7) 0.4879(6) 0.0933(15) Uani 0.170(3) 1 d G U P C 2
H70B H 0.698055 0.155386 0.448403 0.112 Uiso 0.170(3) 1 calc R U P C 2
C71' C 0.8206(11) 0.1669(7) 0.5048(6) 0.0821(14) Uani 0.170(3) 1 d G U P C 2
H71B H 0.863335 0.150155 0.476626 0.099 Uiso 0.170(3) 1 calc R U P C 2
C72' C 0.8558(8) 0.1887(6) 0.5638(7) 0.0620(10) Uani 0.170(3) 1 d G U P C 2
H72B H 0.922038 0.186603 0.575081 0.074 Uiso 0.170(3) 1 calc R U P C 2
C73 C 0.8624(3) 0.20425(11) 0.71679(17) 0.0537(8) Uani 0.830(3) 1 d DG U P C 1
C74 C 0.7910(2) 0.17000(14) 0.73830(16) 0.0819(13) Uani 0.830(3) 1 d G U P C 1
H74A H 0.726263 0.174264 0.723934 0.098 Uiso 0.830(3) 1 calc R U P C 1
C75 C 0.8161(3) 0.12936(13) 0.78127(17) 0.1067(19) Uani 0.830(3) 1 d G U P C 1
H75A H 0.768311 0.106436 0.795654 0.128 Uiso 0.830(3) 1 calc R U P C 1
C76 C 0.9128(3) 0.12298(12) 0.80273(17) 0.0997(18) Uani 0.830(3) 1 d G U P C 1
H76A H 0.929690 0.095786 0.831485 0.120 Uiso 0.830(3) 1 calc R U P C 1
C77 C 0.9843(2) 0.15723(14) 0.78123(19) 0.0954(16) Uani 0.830(3) 1 d G U P C 1
H77A H 1.049022 0.152964 0.795595 0.114 Uiso 0.830(3) 1 calc R U P C 1
C78 C 0.9591(3) 0.19787(12) 0.7383(2) 0.0760(12) Uani 0.830(3) 1 d G U P C 1
H78A H 1.006975 0.220792 0.723874 0.091 Uiso 0.830(3) 1 calc R U P C 1
C73' C 0.8735(15) 0.2009(6) 0.7129(9) 0.0537(8) Uani 0.170(3) 1 d DG U P C 2
C74' C 0.8310(12) 0.1518(7) 0.7204(8) 0.0819(13) Uani 0.170(3) 1 d G U P C 2
H74B H 0.772469 0.143912 0.698212 0.098 Uiso 0.170(3) 1 calc R U P C 2
C75' C 0.8761(16) 0.1146(5) 0.7612(10) 0.1067(19) Uani 0.170(3) 1 d G U P C 2
H75B H 0.847642 0.081804 0.766239 0.128 Uiso 0.170(3) 1 calc R U P C 2
C76' C 0.9636(16) 0.1265(7) 0.7944(10) 0.0997(18) Uani 0.170(3) 1 d G U P C 2
H76B H 0.993755 0.101556 0.821712 0.120 Uiso 0.170(3) 1 calc R U P C 2
C77' C 1.0061(13) 0.1755(8) 0.7869(11) 0.0954(16) Uani 0.170(3) 1 d G U P C 2
H77B H 1.064696 0.183416 0.809157 0.114 Uiso 0.170(3) 1 calc R U P C 2
C78' C 0.9611(16) 0.2127(6) 0.7462(12) 0.0760(12) Uani 0.170(3) 1 d G U P C 2
H78B H 0.989523 0.245526 0.741131 0.091 Uiso 0.170(3) 1 calc R U P C 2
C79 C 0.7789(2) 0.46789(13) 0.88542(15) 0.0616(7) Uani 1 1 d . . . . .
C80 C 0.8061(10) 0.5622(2) 0.8668(4) 0.101(3) Uani 0.68(2) 1 d D U P D 1
H80A H 0.745787 0.561601 0.841407 0.152 Uiso 0.68(2) 1 calc R U P D 1
H80B H 0.859911 0.565225 0.837444 0.152 Uiso 0.68(2) 1 calc R U P D 1
H80C H 0.806338 0.591572 0.896436 0.152 Uiso 0.68(2) 1 calc R U P D 1
C81 C 0.8752(10) 0.5158(3) 0.9677(5) 0.105(3) Uani 0.68(2) 1 d D U P D 1
H81A H 0.936202 0.497955 0.962178 0.158 Uiso 0.68(2) 1 calc R U P D 1
H81B H 0.840190 0.499565 1.002782 0.158 Uiso 0.68(2) 1 calc R U P D 1
H81C H 0.887644 0.551879 0.978677 0.158 Uiso 0.68(2) 1 calc R U P D 1
C80' C 0.7646(14) 0.5612(4) 0.8844(10) 0.087(5) Uani 0.32(2) 1 d D U P D 2
H80D H 0.696105 0.553905 0.877945 0.130 Uiso 0.32(2) 1 calc R U P D 2
H80E H 0.790857 0.573470 0.843645 0.130 Uiso 0.32(2) 1 calc R U P D 2
H80F H 0.773247 0.587617 0.917858 0.130 Uiso 0.32(2) 1 calc R U P D 2
C81' C 0.9092(9) 0.5195(6) 0.9437(10) 0.084(5) Uani 0.32(2) 1 d D U P D 2
H81D H 0.924807 0.487614 0.966758 0.126 Uiso 0.32(2) 1 calc R U P D 2
H81E H 0.902543 0.547486 0.975035 0.126 Uiso 0.32(2) 1 calc R U P D 2
H81F H 0.960574 0.527814 0.913979 0.126 Uiso 0.32(2) 1 calc R U P D 2
C82 C 0.5778(6) 0.3326(3) 0.9438(4) 0.103(2) Uani 0.699(10) 1 d D U P E 1
H82A H 0.534098 0.307284 0.961894 0.154 Uiso 0.699(10) 1 calc R U P E 1
H82B H 0.540800 0.358159 0.918773 0.154 Uiso 0.699(10) 1 calc R U P E 1
H82C H 0.613650 0.349746 0.979063 0.154 Uiso 0.699(10) 1 calc R U P E 1
C83 C 0.7039(5) 0.2683(3) 0.9324(3) 0.100(3) Uani 0.699(10) 1 d D U P E 1
H83A H 0.664156 0.240946 0.951310 0.120 Uiso 0.699(10) 1 calc R U P E 1
H83B H 0.744982 0.283697 0.967167 0.120 Uiso 0.699(10) 1 calc R U P E 1
C84 C 0.7654(5) 0.2470(2) 0.8767(4) 0.100(2) Uani 0.699(10) 1 d D U P E 1
H84A H 0.807654 0.219183 0.893440 0.120 Uiso 0.699(10) 1 calc R U P E 1
H84D H 0.723018 0.232562 0.841999 0.120 Uiso 0.699(10) 1 calc R U P E 1
C85 C 0.9196(5) 0.2890(4) 0.8756(5) 0.110(3) Uani 0.699(10) 1 d D U P E 1
H85A H 0.951483 0.257053 0.863384 0.165 Uiso 0.699(10) 1 calc R U P E 1
H85B H 0.919294 0.291833 0.922912 0.165 Uiso 0.699(10) 1 calc R U P E 1
H85C H 0.954027 0.318299 0.857609 0.165 Uiso 0.699(10) 1 calc R U P E 1
C82' C 0.6211(14) 0.3186(7) 0.9681(5) 0.096(5) Uani 0.301(10) 1 d D U P E 2
H82D H 0.564223 0.299041 0.980003 0.144 Uiso 0.301(10) 1 calc R U P E 2
H82E H 0.607917 0.355410 0.971983 0.144 Uiso 0.301(10) 1 calc R U P E 2
H82F H 0.675022 0.309358 0.997202 0.144 Uiso 0.301(10) 1 calc R U P E 2
C83' C 0.6945(8) 0.2555(4) 0.9022(8) 0.073(4) Uani 0.301(10) 1 d D U P E 2
H83C H 0.677897 0.236754 0.861685 0.088 Uiso 0.301(10) 1 calc R U P E 2
H83D H 0.670488 0.235064 0.938907 0.088 Uiso 0.301(10) 1 calc R U P E 2
C84' C 0.8048(8) 0.2599(6) 0.9093(6) 0.082(4) Uani 0.301(10) 1 d D U P E 2
H84B H 0.824848 0.279065 0.948802 0.098 Uiso 0.301(10) 1 calc R U P E 2
H84C H 0.836279 0.225852 0.909273 0.098 Uiso 0.301(10) 1 calc R U P E 2
C85' C 0.9278(6) 0.2998(6) 0.8489(7) 0.069(4) Uani 0.301(10) 1 d D U P E 2
H85D H 0.963804 0.267608 0.852330 0.103 Uiso 0.301(10) 1 calc R U P E 2
H85E H 0.946029 0.322269 0.885308 0.103 Uiso 0.301(10) 1 calc R U P E 2
H85F H 0.942334 0.316918 0.808009 0.103 Uiso 0.301(10) 1 calc R U P E 2

loop_
_atom_site_aniso_label
_atom_site_aniso_U_11
_atom_site_aniso_U_22
_atom_site_aniso_U_33
_atom_site_aniso_U_23
_atom_site_aniso_U_13
_atom_site_aniso_U_12
Yb1 0.04134(6) 0.05305(7) 0.03900(6) -0.00465(5) 0.00024(4) 0.00419(5)
S1 0.1220(9) 0.0905(7) 0.0724(6) 0.0171(5) -0.0452(6) -0.0162(6)
S2 0.0961(7) 0.0729(5) 0.0973(7) -0.0283(5) -0.0536(6) 0.0311(5)
O1 0.0704(14) 0.0835(16) 0.0686(14) 0.0010(12) 0.0178(11) -0.0097(12)
O2 0.0835(16) 0.0807(16) 0.0733(15) 0.0061(12) 0.0037(12) 0.0261(13)
N1 0.0329(9) 0.0447(10) 0.0356(9) -0.0020(8) 0.0023(7) 0.0027(8)
N2 0.0304(9) 0.0421(10) 0.0394(10) 0.0005(8) 0.0016(7) 0.0018(7)
N3 0.093(2) 0.079(2) 0.087(2) -0.0226(17) -0.0353(17) 0.0063(17)
C1 0.0324(10) 0.0383(11) 0.0343(10) 0.0019(8) 0.0011(8) 0.0030(8)
C2 0.0328(10) 0.0385(11) 0.0346(10) 0.0024(8) -0.0007(8) 0.0025(8)
C3 0.0362(11) 0.0557(14) 0.0380(11) 0.0094(10) 0.0019(9) 0.0044(10)
C4 0.0398(12) 0.0535(14) 0.0354(11) 0.0075(10) -0.0017(9) 0.0049(10)
C5 0.0338(11) 0.0453(13) 0.0379(11) 0.0012(9) -0.0005(9) 0.0020(9)
C6 0.0371(12) 0.0789(19) 0.0437(13) 0.0002(12) -0.0010(10) -0.0031(12)
C7 0.0400(14) 0.105(3) 0.0520(16) 0.0065(16) -0.0097(12) -0.0073(15)
C8 0.0546(16) 0.097(2) 0.0398(14) 0.0066(14) -0.0128(12) -0.0008(16)
C9 0.0500(14) 0.0748(19) 0.0370(12) 0.0098(12) -0.0035(10) 0.0053(13)
C10 0.0629(18) 0.124(3) 0.0334(13) 0.0191(15) -0.0009(12) 0.0075(18)
C11 0.0573(18) 0.136(3) 0.0407(15) 0.0244(17) 0.0118(13) 0.0109(19)
C12 0.0383(13) 0.097(2) 0.0460(14) 0.0188(14) 0.0052(11) 0.0057(14)
C13 0.0345(11) 0.0507(13) 0.0304(10) -0.0003(9) 0.0018(8) -0.0001(10)
C14 0.0373(12) 0.0567(15) 0.0363(11) 0.0034(10) 0.0004(9) 0.0074(11)
C15 0.0380(13) 0.0750(18) 0.0516(15) 0.0091(13) 0.0017(11) 0.0125(13)
C16 0.0346(12) 0.094(2) 0.0488(15) 0.0092(15) -0.0011(11) -0.0016(14)
C17 0.0459(14) 0.0737(19) 0.0564(16) 0.0012(14) 0.0008(12) -0.0155(14)
C18 0.0440(13) 0.0539(14) 0.0413(12) -0.0036(11) 0.0033(10) -0.0049(11)
C19 0.0458(13) 0.0506(14) 0.0551(15) 0.0028(12) -0.0014(11) 0.0114(11)
C20 0.0472(14) 0.0629(18) 0.0659(18) -0.0091(14) -0.0082(13) 0.0113(13)
C21 0.131(4) 0.087(3) 0.064(2) -0.0092(19) -0.001(2) 0.025(3)
C22 0.167(5) 0.127(4) 0.072(3) -0.029(3) 0.004(3) 0.012(4)
C23 0.136(5) 0.118(4) 0.131(5) -0.069(4) 0.008(4) 0.000(4)
C24 0.138(5) 0.076(3) 0.166(6) -0.051(3) 0.019(4) -0.012(3)
C25 0.099(3) 0.064(2) 0.112(3) -0.018(2) 0.015(2) -0.005(2)
C26 0.079(2) 0.0481(15) 0.0612(18) 0.0062(13) -0.0077(15) 0.0071(14)
C27 0.094(3) 0.104(3) 0.091(3) 0.031(2) -0.021(2) 0.015(2)
C28 0.140(5) 0.129(4) 0.106(4) 0.041(3) -0.043(3) 0.011(4)
C29 0.190(6) 0.100(4) 0.085(3) 0.030(3) -0.034(4) -0.022(4)
C30 0.173(5) 0.083(3) 0.065(2) 0.009(2) 0.011(3) -0.025(3)
C31 0.110(3) 0.0607(19) 0.067(2) 0.0064(16) 0.013(2) -0.0008(19)
C32 0.0362(15) 0.139(4) 0.087(3) 0.016(2) 0.0017(15) -0.0058(19)
C33 0.0590(16) 0.0482(15) 0.0586(16) -0.0088(12) 0.0115(13) -0.0085(12)
C34 0.0460(14) 0.0521(18) 0.0662(17) -0.0042(14) -0.0043(12) -0.0045(14)
C35 0.061(2) 0.056(3) 0.0602(19) 0.0098(17) 0.0071(15) -0.006(2)
C36 0.079(3) 0.065(4) 0.070(2) 0.012(2) 0.0028(18) -0.001(3)
C37 0.082(4) 0.082(3) 0.083(3) 0.020(2) -0.008(3) 0.003(3)
C38 0.092(4) 0.070(3) 0.078(3) 0.015(2) -0.002(3) 0.008(3)
C39 0.082(3) 0.056(3) 0.075(3) 0.003(2) -0.006(2) 0.005(3)
C34' 0.0460(14) 0.0521(18) 0.0662(17) -0.0042(14) -0.0043(12) -0.0045(14)
C35' 0.061(2) 0.056(3) 0.0602(19) 0.0098(17) 0.0071(15) -0.006(2)
C36' 0.079(3) 0.065(4) 0.070(2) 0.012(2) 0.0028(18) -0.001(3)
C37' 0.082(4) 0.082(3) 0.083(3) 0.020(2) -0.008(3) 0.003(3)
C38' 0.092(4) 0.070(3) 0.078(3) 0.015(2) -0.002(3) 0.008(3)
C39' 0.082(3) 0.056(3) 0.075(3) 0.003(2) -0.006(2) 0.005(3)
C40 0.072(3) 0.0455(16) 0.0560(19) -0.0046(14) -0.001(2) 0.003(2)
C41 0.095(4) 0.072(2) 0.076(3) -0.008(2) -0.013(3) -0.019(3)
C42 0.128(5) 0.085(3) 0.107(4) -0.014(3) -0.036(3) -0.019(3)
C43 0.150(5) 0.095(3) 0.081(3) -0.026(3) -0.028(3) -0.004(4)
C44 0.148(5) 0.110(4) 0.069(3) -0.020(3) 0.003(3) 0.007(4)
C45 0.102(3) 0.072(2) 0.063(2) -0.012(2) 0.009(3) -0.001(3)
C40' 0.072(3) 0.0455(16) 0.0560(19) -0.0046(14) -0.001(2) 0.003(2)
C41' 0.095(4) 0.072(2) 0.076(3) -0.008(2) -0.013(3) -0.019(3)
C42' 0.128(5) 0.085(3) 0.107(4) -0.014(3) -0.036(3) -0.019(3)
C43' 0.150(5) 0.095(3) 0.081(3) -0.026(3) -0.028(3) -0.004(4)
C44' 0.148(5) 0.110(4) 0.069(3) -0.020(3) 0.003(3) 0.007(4)
C45' 0.102(3) 0.072(2) 0.063(2) -0.012(2) 0.009(3) -0.001(3)
C46 0.0298(10) 0.0428(11) 0.0360(11) 0.0037(9) -0.0031(8) 0.0011(9)
C47 0.0370(12) 0.0405(12) 0.0549(14) 0.0034(11) 0.0018(10) 0.0011(10)
C48 0.0359(12) 0.0551(15) 0.0593(16) 0.0025(12) 0.0045(11) -0.0080(11)
C49 0.0321(11) 0.0673(17) 0.0493(14) -0.0034(12) 0.0034(10) 0.0008(11)
C50 0.0421(12) 0.0504(14) 0.0478(13) -0.0099(11) 0.0046(10) 0.0046(11)
C51 0.0358(11) 0.0423(12) 0.0379(11) -0.0025(9) -0.0001(9) 0.0003(9)
C52 0.0450(14) 0.0404(13) 0.0802(19) 0.0021(13) 0.0076(13) 0.0006(11)
C53 0.0586(17) 0.0400(14) 0.079(2) -0.0051(15) 0.0025(16) 0.0008(13)
C54 0.071(3) 0.064(2) 0.108(4) 0.007(2) -0.007(3) -0.014(2)
C55 0.088(4) 0.076(3) 0.140(5) -0.011(3) -0.004(3) -0.022(3)
C56 0.110(4) 0.092(3) 0.132(4) -0.035(3) -0.026(3) -0.007(3)
C57 0.126(4) 0.095(4) 0.084(3) -0.024(3) -0.020(3) 0.003(3)
C58 0.103(4) 0.069(3) 0.064(2) -0.014(2) 0.005(2) -0.006(3)
C53' 0.0586(17) 0.0400(14) 0.079(2) -0.0051(15) 0.0025(16) 0.0008(13)
C54' 0.071(3) 0.064(2) 0.108(4) 0.007(2) -0.007(3) -0.014(2)
C55' 0.088(4) 0.076(3) 0.140(5) -0.011(3) -0.004(3) -0.022(3)
C56' 0.110(4) 0.092(3) 0.132(4) -0.035(3) -0.026(3) -0.007(3)
C57' 0.126(4) 0.095(4) 0.084(3) -0.024(3) -0.020(3) 0.003(3)
C58' 0.103(4) 0.069(3) 0.064(2) -0.014(2) 0.005(2) -0.006(3)
C59 0.052(2) 0.0405(16) 0.084(3) 0.0024(18) -0.0034(19) -0.0028(13)
C60 0.057(3) 0.061(3) 0.091(3) -0.003(2) -0.009(2) 0.008(2)
C61 0.073(3) 0.076(3) 0.106(4) -0.006(3) -0.023(3) 0.015(3)
C62 0.083(4) 0.070(2) 0.106(4) 0.012(3) -0.026(3) 0.002(3)
C63 0.094(3) 0.086(4) 0.094(3) 0.022(3) 0.011(3) 0.005(3)
C64 0.081(2) 0.069(4) 0.091(3) 0.024(3) 0.014(2) 0.012(2)
C59' 0.052(2) 0.0405(16) 0.084(3) 0.0024(18) -0.0034(19) -0.0028(13)
C60' 0.057(3) 0.061(3) 0.091(3) -0.003(2) -0.009(2) 0.008(2)
C61' 0.073(3) 0.076(3) 0.106(4) -0.006(3) -0.023(3) 0.015(3)
C62' 0.083(4) 0.070(2) 0.106(4) 0.012(3) -0.026(3) 0.002(3)
C63' 0.094(3) 0.086(4) 0.094(3) 0.022(3) 0.011(3) 0.005(3)
C64' 0.081(2) 0.069(4) 0.091(3) 0.024(3) 0.014(2) 0.012(2)
C65 0.0437(15) 0.095(3) 0.090(2) -0.019(2) 0.0195(15) -0.0030(16)
C66 0.0428(12) 0.0425(13) 0.0508(14) -0.0089(10) 0.0068(10) -0.0029(10)
C67 0.053(2) 0.0478(14) 0.0481(16) -0.0025(13) 0.0005(14) -0.0135(15)
C68 0.095(3) 0.071(2) 0.065(2) -0.0052(19) -0.019(2) 0.001(2)
C69 0.129(4) 0.103(3) 0.066(3) -0.015(2) -0.030(2) 0.001(3)
C70 0.108(4) 0.117(3) 0.055(2) -0.023(2) -0.008(2) -0.020(3)
C71 0.089(3) 0.087(3) 0.071(3) -0.032(2) 0.010(2) 0.001(2)
C72 0.068(2) 0.066(2) 0.052(2) -0.0155(17) 0.0011(16) 0.0016(18)
C67' 0.053(2) 0.0478(14) 0.0481(16) -0.0025(13) 0.0005(14) -0.0135(15)
C68' 0.095(3) 0.071(2) 0.065(2) -0.0052(19) -0.019(2) 0.001(2)
C69' 0.129(4) 0.103(3) 0.066(3) -0.015(2) -0.030(2) 0.001(3)
C70' 0.108(4) 0.117(3) 0.055(2) -0.023(2) -0.008(2) -0.020(3)
C71' 0.089(3) 0.087(3) 0.071(3) -0.032(2) 0.010(2) 0.001(2)
C72' 0.068(2) 0.066(2) 0.052(2) -0.0155(17) 0.0011(16) 0.0016(18)
C73 0.077(2) 0.0446(14) 0.0393(14) -0.0078(11) 0.0072(14) -0.0042(14)
C74 0.102(3) 0.070(3) 0.073(3) 0.017(2) 0.008(2) -0.016(2)
C75 0.140(5) 0.088(3) 0.093(3) 0.028(3) 0.010(3) -0.027(3)
C76 0.155(5) 0.071(2) 0.073(3) 0.020(2) 0.003(3) 0.006(3)
C77 0.123(4) 0.083(3) 0.079(3) 0.015(3) -0.010(3) 0.019(3)
C78 0.095(3) 0.063(3) 0.070(2) 0.012(2) -0.002(2) 0.011(2)
C73' 0.077(2) 0.0446(14) 0.0393(14) -0.0078(11) 0.0072(14) -0.0042(14)
C74' 0.102(3) 0.070(3) 0.073(3) 0.017(2) 0.008(2) -0.016(2)
C75' 0.140(5) 0.088(3) 0.093(3) 0.028(3) 0.010(3) -0.027(3)
C76' 0.155(5) 0.071(2) 0.073(3) 0.020(2) 0.003(3) 0.006(3)
C77' 0.123(4) 0.083(3) 0.079(3) 0.015(3) -0.010(3) 0.019(3)
C78' 0.095(3) 0.063(3) 0.070(2) 0.012(2) -0.002(2) 0.011(2)
C79 0.0568(16) 0.076(2) 0.0515(16) -0.0146(14) -0.0073(13) 0.0097(15)
C80 0.105(5) 0.081(4) 0.117(4) -0.014(3) -0.011(4) 0.011(3)
C81 0.107(5) 0.112(4) 0.095(4) -0.017(3) -0.030(4) -0.020(3)
C80' 0.089(6) 0.081(6) 0.091(6) -0.013(4) 0.001(4) 0.004(4)
C81' 0.080(6) 0.090(6) 0.082(6) -0.005(4) -0.007(4) -0.006(4)
C82 0.101(4) 0.115(4) 0.094(4) -0.012(3) 0.036(3) -0.007(3)
C83 0.100(5) 0.118(5) 0.081(4) 0.045(4) -0.017(4) -0.032(4)
C84 0.112(5) 0.070(4) 0.118(5) -0.007(3) -0.021(4) 0.024(4)
C85 0.092(4) 0.119(4) 0.119(5) 0.019(4) 0.005(3) 0.033(3)
C82' 0.096(6) 0.101(6) 0.091(6) 0.006(4) 0.010(4) -0.002(4)
C83' 0.064(6) 0.077(7) 0.079(8) 0.024(6) -0.005(6) -0.012(6)
C84' 0.087(7) 0.078(7) 0.080(7) 0.009(6) -0.015(6) 0.001(6)
C85' 0.058(5) 0.079(5) 0.069(5) 0.006(4) -0.006(4) 0.022(4)

loop_
_atom_type_symbol
_atom_type_description
_atom_type_scat_dispersion_real
_atom_type_scat_dispersion_imag
_atom_type_scat_source
C C 0.0033 0.0016 'International Tables Vol C Tables 4.2.6.8 and 6.1.1.4'
H H 0.0000 0.0000 'International Tables Vol C Tables 4.2.6.8 and 6.1.1.4'
N N 0.0061 0.0033 'International Tables Vol C Tables 4.2.6.8 and 6.1.1.4'
O O 0.0106 0.0060 'International Tables Vol C Tables 4.2.6.8 and 6.1.1.4'
S S 0.1246 0.1234 'International Tables Vol C Tables 4.2.6.8 and 6.1.1.4'
Yb Yb -0.3850 5.5486 'International Tables Vol C Tables 4.2.6.8 and 6.1.1.4'

loop_
_geom_angle_atom_site_label_1
_geom_angle_atom_site_label_2
_geom_angle_atom_site_label_3
_geom_angle
_geom_angle_site_symmetry_1
_geom_angle_site_symmetry_3
_geom_angle_publ_flag
N2 Yb1 N1 75.50(6) . . ?
N2 Yb1 O1 137.92(7) . . ?
N1 Yb1 O1 89.24(8) . . ?
N2 Yb1 O2 87.78(7) . . ?
N1 Yb1 O2 123.09(8) . . ?
O1 Yb1 O2 67.97(8) . . ?
N2 Yb1 S2 100.89(5) . . ?
N1 Yb1 S2 96.16(5) . . ?
O1 Yb1 S2 119.84(6) . . ?
O2 Yb1 S2 140.66(7) . . ?
N2 Yb1 S1 126.74(5) . . ?
N1 Yb1 S1 150.66(5) . . ?
O1 Yb1 S1 84.05(6) . . ?
O2 Yb1 S1 80.51(7) . . ?
S2 Yb1 S1 63.46(3) . . ?
N2 Yb1 C2 24.91(6) . . ?
N1 Yb1 C2 51.36(6) . . ?
O1 Yb1 C2 130.48(7) . . ?
O2 Yb1 C2 106.14(7) . . ?
S2 Yb1 C2 95.97(5) . . ?
S1 Yb1 C2 145.17(5) . . ?
N2 Yb1 C1 51.44(6) . . ?
N1 Yb1 C1 24.69(6) . . ?
O1 Yb1 C1 110.93(7) . . ?
O2 Yb1 C1 119.46(7) . . ?
S2 Yb1 C1 94.73(4) . . ?
S1 Yb1 C1 158.05(5) . . ?
C2 Yb1 C1 26.81(6) . . ?
N2 Yb1 C83' 116.1(3) . . ?
N1 Yb1 C83' 95.9(2) . . ?
O1 Yb1 C83' 25.8(2) . . ?
O2 Yb1 C83' 44.4(2) . . ?
S2 Yb1 C83' 142.9(3) . . ?
S1 Yb1 C83' 90.3(3) . . ?
C2 Yb1 C83' 118.7(3) . . ?
C1 Yb1 C83' 110.2(3) . . ?
N2 Yb1 C84 99.89(13) . . ?
N1 Yb1 C84 104.64(15) . . ?
O1 Yb1 C84 45.90(13) . . ?
O2 Yb1 C84 25.35(13) . . ?
S2 Yb1 C84 153.63(14) . . ?
S1 Yb1 C84 91.01(15) . . ?
C2 Yb1 C84 109.61(14) . . ?
C1 Yb1 C84 110.94(15) . . ?
C79 S1 Yb1 87.08(10) . . ?
C79 S2 Yb1 89.78(12) . . ?
C83 O1 C82 114.5(5) . . ?
C82' O1 C83' 106.8(8) . . ?
C83 O1 Yb1 119.1(3) . . ?
C82' O1 Yb1 131.7(7) . . ?
C82 O1 Yb1 116.3(4) . . ?
C83' O1 Yb1 108.8(6) . . ?
C85 O2 C84 113.2(5) . . ?
C84' O2 C85' 108.5(7) . . ?
C85 O2 Yb1 132.0(4) . . ?
C84' O2 Yb1 120.1(5) . . ?
C84 O2 Yb1 108.2(3) . . ?
C85' O2 Yb1 116.5(6) . . ?
C1 N1 C13 116.05(18) . . ?
C1 N1 Yb1 109.32(14) . . ?
C13 N1 Yb1 134.21(14) . . ?
C2 N2 C46 116.54(18) . . ?
C2 N2 Yb1 109.33(14) . . ?
C46 N2 Yb1 134.09(14) . . ?
C79 N3 C80' 117.5(7) . . ?
C79 N3 C81 120.3(4) . . ?
C79 N3 C81' 125.5(6) . . ?
C80' N3 C81' 116.9(6) . . ?
C79 N3 C80 123.2(4) . . ?
C81 N3 C80 116.5(4) . . ?
N1 C1 C2 121.43(19) . . ?
N1 C1 C5 130.7(2) . . ?
C2 C1 C5 107.84(19) . . ?
N1 C1 Yb1 45.99(11) . . ?
C2 C1 Yb1 75.94(12) . . ?
C5 C1 Yb1 172.22(15) . . ?
N2 C2 C1 122.0(2) . . ?
N2 C2 C3 129.6(2) . . ?
C1 C2 C3 108.41(19) . . ?
N2 C2 Yb1 45.75(11) . . ?
C1 C2 Yb1 77.24(12) . . ?
C3 C2 Yb1 169.13(16) . . ?
C12 C3 C4 117.5(2) . . ?
C12 C3 C2 136.5(2) . . ?
C4 C3 C2 106.0(2) . . ?
C9 C4 C5 124.7(2) . . ?
C9 C4 C3 124.0(2) . . ?
C5 C4 C3 111.3(2) . . ?
C6 C5 C4 117.3(2) . . ?
C6 C5 C1 136.4(2) . . ?
C4 C5 C1 106.34(19) . . ?
C5 C6 C7 118.8(2) . . ?
C5 C6 H6A 120.6 . . ?
C7 C6 H6A 120.6 . . ?
C8 C7 C6 123.2(3) . . ?
C8 C7 H7A 118.4 . . ?
C6 C7 H7A 118.4 . . ?
C7 C8 C9 119.8(3) . . ?
C7 C8 H8A 120.1 . . ?
C9 C8 H8A 120.1 . . ?
C4 C9 C10 116.5(3) . . ?
C4 C9 C8 116.2(2) . . ?
C10 C9 C8 127.3(3) . . ?
C11 C10 C9 119.9(3) . . ?
C11 C10 H10A 120.0 . . ?
C9 C10 H10A 120.0 . . ?
C10 C11 C12 122.7(3) . . ?
C10 C11 H11A 118.7 . . ?
C12 C11 H11A 118.7 . . ?
C3 C12 C11 119.4(3) . . ?
C3 C12 H12A 120.3 . . ?
C11 C12 H12A 120.3 . . ?
C18 C13 C14 118.9(2) . . ?
C18 C13 N1 120.1(2) . . ?
C14 C13 N1 121.0(2) . . ?
C15 C14 C13 119.3(3) . . ?
C15 C14 C19 119.6(2) . . ?
C13 C14 C19 121.1(2) . . ?
C16 C15 C14 122.6(3) . . ?
C16 C15 H15A 118.7 . . ?
C14 C15 H15A 118.7 . . ?
C15 C16 C17 117.7(2) . . ?
C15 C16 C32 122.0(3) . . ?
C17 C16 C32 120.3(3) . . ?
C16 C17 C18 122.7(3) . . ?
C16 C17 H17A 118.7 . . ?
C18 C17 H17A 118.7 . . ?
C17 C18 C13 118.8(3) . . ?
C17 C18 C33 119.0(2) . . ?
C13 C18 C33 122.2(2) . . ?
C20 C19 C14 114.7(2) . . ?
C20 C19 C26 112.5(2) . . ?
C14 C19 C26 111.0(2) . . ?
C20 C19 H19A 105.9 . . ?
C14 C19 H19A 105.9 . . ?
C26 C19 H19A 105.9 . . ?
C21 C20 C25 117.0(3) . . ?
C21 C20 C19 122.1(3) . . ?
C25 C20 C19 120.7(3) . . ?
C20 C21 C22 121.3(4) . . ?
C20 C21 H21A 119.4 . . ?
C22 C21 H21A 119.4 . . ?
C23 C22 C21 120.2(5) . . ?
C23 C22 H22A 119.9 . . ?
C21 C22 H22A 119.9 . . ?
C22 C23 C24 119.7(5) . . ?
C22 C23 H23A 120.1 . . ?
C24 C23 H23A 120.1 . . ?
C23 C24 C25 120.3(5) . . ?
C23 C24 H24A 119.9 . . ?
C25 C24 H24A 119.9 . . ?
C20 C25 C24 121.4(5) . . ?
C20 C25 H25A 119.3 . . ?
C24 C25 H25A 119.3 . . ?
C27 C26 C31 118.3(3) . . ?
C27 C26 C19 121.1(3) . . ?
C31 C26 C19 120.6(3) . . ?
C26 C27 C28 120.3(5) . . ?
C26 C27 H27A 119.9 . . ?
C28 C27 H27A 119.9 . . ?
C29 C28 C27 120.2(5) . . ?
C29 C28 H28A 119.9 . . ?
C27 C28 H28A 119.9 . . ?
C28 C29 C30 120.6(5) . . ?
C28 C29 H29A 119.7 . . ?
C30 C29 H29A 119.7 . . ?
C29 C30 C31 119.7(5) . . ?
C29 C30 H30A 120.1 . . ?
C31 C30 H30A 120.1 . . ?
C26 C31 C30 121.0(4) . . ?
C26 C31 H31A 119.5 . . ?
C30 C31 H31A 119.5 . . ?
C16 C32 H32A 109.5 . . ?
C16 C32 H32B 109.5 . . ?
H32A C32 H32B 109.5 . . ?
C16 C32 H32C 109.5 . . ?
H32A C32 H32C 109.5 . . ?
H32B C32 H32C 109.5 . . ?
C40 C33 C18 115.8(3) . . ?
C34' C33 C18 110.8(7) . . ?
C40 C33 C34 111.8(3) . . ?
C18 C33 C34 114.9(3) . . ?
C34' C33 C40' 111.2(10) . . ?
C18 C33 C40' 99.2(4) . . ?
C40 C33 H33A 104.2 . . ?
C18 C33 H33A 104.2 . . ?
C34 C33 H33A 104.2 . . ?
C34' C33 H33B 111.7 . . ?
C18 C33 H33B 111.7 . . ?
C40' C33 H33B 111.7 . . ?
C35 C34 C39 120.0 . . ?
C35 C34 C33 118.3(3) . . ?
C39 C34 C33 121.7(3) . . ?
C34 C35 C36 120.0 . . ?
C34 C35 H35A 120.0 . . ?
C36 C35 H35A 120.0 . . ?
C37 C36 C35 120.0 . . ?
C37 C36 H36A 120.0 . . ?
C35 C36 H36A 120.0 . . ?
C36 C37 C38 120.0 . . ?
C36 C37 H37A 120.0 . . ?
C38 C37 H37A 120.0 . . ?
C39 C38 C37 120.0 . . ?
C39 C38 H38A 120.0 . . ?
C37 C38 H38A 120.0 . . ?
C38 C39 C34 120.0 . . ?
C38 C39 H39A 120.0 . . ?
C34 C39 H39A 120.0 . . ?
C35' C34' C39' 120.0 . . ?
C35' C34' C33 135.7(10) . . ?
C39' C34' C33 104.3(10) . . ?
C36' C35' C34' 120.0 . . ?
C36' C35' H35B 120.0 . . ?
C34' C35' H35B 120.0 . . ?
C35' C36' C37' 120.0 . . ?
C35' C36' H36B 120.0 . . ?
C37' C36' H36B 120.0 . . ?
C38' C37' C36' 120.0 . . ?
C38' C37' H37B 120.0 . . ?
C36' C37' H37B 120.0 . . ?
C39' C38' C37' 120.0 . . ?
C39' C38' H38B 120.0 . . ?
C37' C38' H38B 120.0 . . ?
C38' C39' C34' 120.0 . . ?
C38' C39' H39B 120.0 . . ?
C34' C39' H39B 120.0 . . ?
C41 C40 C45 120.0 . . ?
C41 C40 C33 120.1(2) . . ?
C45 C40 C33 119.7(2) . . ?
C42 C41 C40 120.0 . . ?
C42 C41 H41A 120.0 . . ?
C40 C41 H41A 120.0 . . ?
C41 C42 C43 120.0 . . ?
C41 C42 H42A 120.0 . . ?
C43 C42 H42A 120.0 . . ?
C44 C43 C42 120.0 . . ?
C44 C43 H43A 120.0 . . ?
C42 C43 H43A 120.0 . . ?
C45 C44 C43 120.0 . . ?
C45 C44 H44A 120.0 . . ?
C43 C44 H44A 120.0 . . ?
C44 C45 C40 120.0 . . ?
C44 C45 H45A 120.0 . . ?
C40 C45 H45A 120.0 . . ?
C41' C40' C45' 120.0 . . ?
C41' C40' C33 121.8(6) . . ?
C45' C40' C33 117.9(6) . . ?
C42' C41' C40' 120.0 . . ?
C42' C41' H41B 120.0 . . ?
C40' C41' H41B 120.0 . . ?
C41' C42' C43' 120.0 . . ?
C41' C42' H42B 120.0 . . ?
C43' C42' H42B 120.0 . . ?
C42' C43' C44' 120.0 . . ?
C42' C43' H43B 120.0 . . ?
C44' C43' H43B 120.0 . . ?
C45' C44' C43' 120.0 . . ?
C45' C44' H44B 120.0 . . ?
C43' C44' H44B 120.0 . . ?
C44' C45' C40' 120.0 . . ?
C44' C45' H45B 120.0 . . ?
C40' C45' H45B 120.0 . . ?
C51 C46 C47 118.7(2) . . ?
C51 C46 N2 121.0(2) . . ?
C47 C46 N2 120.3(2) . . ?
C48 C47 C46 119.5(2) . . ?
C48 C47 C52 119.4(2) . . ?
C46 C47 C52 121.0(2) . . ?
C49 C48 C47 122.3(2) . . ?
C49 C48 H48A 118.8 . . ?
C47 C48 H48A 118.8 . . ?
C50 C49 C48 117.6(2) . . ?
C50 C49 C65 121.8(3) . . ?
C48 C49 C65 120.6(3) . . ?
C49 C50 C51 122.9(2) . . ?
C49 C50 H50A 118.6 . . ?
C51 C50 H50A 118.6 . . ?
C50 C51 C46 118.9(2) . . ?
C50 C51 C66 119.2(2) . . ?
C46 C51 C66 121.9(2) . . ?
C59' C52 C47 118.5(10) . . ?
C47 C52 C53 111.4(3) . . ?
C47 C52 C59 110.5(3) . . ?
C53 C52 C59 112.3(3) . . ?
C59' C52 C53' 117.1(11) . . ?
C47 C52 C53' 111.6(6) . . ?
C47 C52 H52A 107.5 . . ?
C53 C52 H52A 107.5 . . ?
C59 C52 H52A 107.5 . . ?
C59' C52 H52B 102.1 . . ?
C47 C52 H52B 102.1 . . ?
C53' C52 H52B 102.1 . . ?
C54 C53 C58 120.0 . . ?
C54 C53 C52 124.2(3) . . ?
C58 C53 C52 115.8(3) . . ?
C53 C54 C55 120.0 . . ?
C53 C54 H54A 120.0 . . ?
C55 C54 H54A 120.0 . . ?
C54 C55 C56 120.0 . . ?
C54 C55 H55A 120.0 . . ?
C56 C55 H55A 120.0 . . ?
C55 C56 C57 120.0 . . ?
C55 C56 H56A 120.0 . . ?
C57 C56 H56A 120.0 . . ?
C58 C57 C56 120.0 . . ?
C58 C57 H57A 120.0 . . ?
C56 C57 H57A 120.0 . . ?
C57 C58 C53 120.0 . . ?
C57 C58 H58A 120.0 . . ?
C53 C58 H58A 120.0 . . ?
C54' C53' C58' 120.0 . . ?
C54' C53' C52 117.6(10) . . ?
C58' C53' C52 122.4(10) . . ?
C55' C54' C53' 120.0 . . ?
C55' C54' H54B 120.0 . . ?
C53' C54' H54B 120.0 . . ?
C54' C55' C56' 120.0 . . ?
C54' C55' H55B 120.0 . . ?
C56' C55' H55B 120.0 . . ?
C57' C56' C55' 120.0 . . ?
C57' C56' H56B 120.0 . . ?
C55' C56' H56B 120.0 . . ?
C56' C57' C58' 120.0 . . ?
C56' C57' H57B 120.0 . . ?
C58' C57' H57B 120.0 . . ?
C57' C58' C53' 120.0 . . ?
C57' C58' H58B 120.0 . . ?
C53' C58' H58B 120.0 . . ?
C60 C59 C64 120.0 . . ?
C60 C59 C52 116.9(3) . . ?
C64 C59 C52 123.1(3) . . ?
C61 C60 C59 120.0 . . ?
C61 C60 H60A 120.0 . . ?
C59 C60 H60A 120.0 . . ?
C62 C61 C60 120.0 . . ?
C62 C61 H61A 120.0 . . ?
C60 C61 H61A 120.0 . . ?
C63 C62 C61 120.0 . . ?
C63 C62 H62A 120.0 . . ?
C61 C62 H62A 120.0 . . ?
C62 C63 C64 120.0 . . ?
C62 C63 H63A 120.0 . . ?
C64 C63 H63A 120.0 . . ?
C63 C64 C59 120.0 . . ?
C63 C64 H64A 120.0 . . ?
C59 C64 H64A 120.0 . . ?
C60' C59' C64' 120.0 . . ?
C60' C59' C52 121.1(13) . . ?
C64' C59' C52 118.9(13) . . ?
C59' C60' C61' 120.0 . . ?
C59' C60' H60B 120.0 . . ?
C61' C60' H60B 120.0 . . ?
C62' C61' C60' 120.0 . . ?
C62' C61' H61B 120.0 . . ?
C60' C61' H61B 120.0 . . ?
C61' C62' C63' 120.0 . . ?
C61' C62' H62B 120.0 . . ?
C63' C62' H62B 120.0 . . ?
C64' C63' C62' 120.0 . . ?
C64' C63' H63B 120.0 . . ?
C62' C63' H63B 120.0 . . ?
C63' C64' C59' 120.0 . . ?
C63' C64' H64B 120.0 . . ?
C59' C64' H64B 120.0 . . ?
C49 C65 H65A 109.5 . . ?
C49 C65 H65B 109.5 . . ?
H65A C65 H65B 109.5 . . ?
C49 C65 H65C 109.5 . . ?
H65A C65 H65C 109.5 . . ?
H65B C65 H65C 109.5 . . ?
C67' C66 C51 123.2(6) . . ?
C73 C66 C51 114.3(2) . . ?
C73 C66 C67 110.0(2) . . ?
C51 C66 C67 110.9(2) . . ?
C67' C66 C73' 105.8(10) . . ?
C51 C66 C73' 112.4(8) . . ?
C73 C66 H66A 107.1 . . ?
C51 C66 H66A 107.1 . . ?
C67 C66 H66A 107.1 . . ?
C67' C66 H66B 104.6 . . ?
C51 C66 H66B 104.6 . . ?
C73' C66 H66B 104.6 . . ?
C68 C67 C72 120.0 . . ?
C68 C67 C66 119.61(18) . . ?
C72 C67 C66 120.38(18) . . ?
C67 C68 C69 120.0 . . ?
C67 C68 H68A 120.0 . . ?
C69 C68 H68A 120.0 . . ?
C70 C69 C68 120.0 . . ?
C70 C69 H69A 120.0 . . ?
C68 C69 H69A 120.0 . . ?
C69 C70 C71 120.0 . . ?
C69 C70 H70A 120.0 . . ?
C71 C70 H70A 120.0 . . ?
C70 C71 C72 120.0 . . ?
C70 C71 H71A 120.0 . . ?
C72 C71 H71A 120.0 . . ?
C71 C72 C67 120.0 . . ?
C71 C72 H72A 120.0 . . ?
C67 C72 H72A 120.0 . . ?
C68' C67' C72' 120.0 . . ?
C68' C67' C66 118.7(9) . . ?
C72' C67' C66 120.8(9) . . ?
C67' C68' C69' 120.0 . . ?
C67' C68' H68B 120.0 . . ?
C69' C68' H68B 120.0 . . ?
C70' C69' C68' 120.0 . . ?
C70' C69' H69B 120.0 . . ?
C68' C69' H69B 120.0 . . ?
C69' C70' C71' 120.0 . . ?
C69' C70' H70B 120.0 . . ?
C71' C70' H70B 120.0 . . ?
C70' C71' C72' 120.0 . . ?
C70' C71' H71B 120.0 . . ?
C72' C71' H71B 120.0 . . ?
C71' C72' C67' 120.0 . . ?
C71' C72' H72B 120.0 . . ?
C67' C72' H72B 120.0 . . ?
C74 C73 C78 120.0 . . ?
C74 C73 C66 115.5(2) . . ?
C78 C73 C66 124.1(2) . . ?
C73 C74 C75 120.0 . . ?
C73 C74 H74A 120.0 . . ?
C75 C74 H74A 120.0 . . ?
C76 C75 C74 120.0 . . ?
C76 C75 H75A 120.0 . . ?
C74 C75 H75A 120.0 . . ?
C75 C76 C77 120.0 . . ?
C75 C76 H76A 120.0 . . ?
C77 C76 H76A 120.0 . . ?
C78 C77 C76 120.0 . . ?
C78 C77 H77A 120.0 . . ?
C76 C77 H77A 120.0 . . ?
C77 C78 C73 120.0 . . ?
C77 C78 H78A 120.0 . . ?
C73 C78 H78A 120.0 . . ?
C74' C73' C78' 120.0 . . ?
C74' C73' C66 122.0(12) . . ?
C78' C73' C66 117.9(12) . . ?
C75' C74' C73' 120.0 . . ?
C75' C74' H74B 120.0 . . ?
C73' C74' H74B 120.0 . . ?
C74' C75' C76' 120.0 . . ?
C74' C75' H75B 120.0 . . ?
C76' C75' H75B 120.0 . . ?
C75' C76' C77' 120.0 . . ?
C75' C76' H76B 120.0 . . ?
C77' C76' H76B 120.0 . . ?
C76' C77' C78' 120.0 . . ?
C76' C77' H77B 120.0 . . ?
C78' C77' H77B 120.0 . . ?
C77' C78' C73' 120.0 . . ?
C77' C78' H78B 120.0 . . ?
C73' C78' H78B 120.0 . . ?
N3 C79 S2 119.6(3) . . ?
N3 C79 S1 121.5(2) . . ?
S2 C79 S1 118.81(19) . . ?
N3 C80 H80A 109.5 . . ?
N3 C80 H80B 109.5 . . ?
H80A C80 H80B 109.5 . . ?
N3 C80 H80C 109.5 . . ?
H80A C80 H80C 109.5 . . ?
H80B C80 H80C 109.5 . . ?
N3 C81 H81A 109.5 . . ?
N3 C81 H81B 109.5 . . ?
H81A C81 H81B 109.5 . . ?
N3 C81 H81C 109.5 . . ?
H81A C81 H81C 109.5 . . ?
H81B C81 H81C 109.5 . . ?
N3 C80' H80D 109.5 . . ?
N3 C80' H80E 109.5 . . ?
H80D C80' H80E 109.5 . . ?
N3 C80' H80F 109.5 . . ?
H80D C80' H80F 109.5 . . ?
H80E C80' H80F 109.5 . . ?
N3 C81' H81D 109.5 . . ?
N3 C81' H81E 109.5 . . ?
H81D C81' H81E 109.5 . . ?
N3 C81' H81F 109.5 . . ?
H81D C81' H81F 109.5 . . ?
H81E C81' H81F 109.5 . . ?
O1 C82 H82A 109.5 . . ?
O1 C82 H82B 109.5 . . ?
H82A C82 H82B 109.5 . . ?
O1 C82 H82C 109.5 . . ?
H82A C82 H82C 109.5 . . ?
H82B C82 H82C 109.5 . . ?
O1 C83 C84 103.5(5) . . ?
O1 C83 H83A 111.1 . . ?
C84 C83 H83A 111.1 . . ?
O1 C83 H83B 111.1 . . ?
C84 C83 H83B 111.1 . . ?
H83A C83 H83B 109.0 . . ?
O2 C84 C83 109.2(5) . . ?
O2 C84 Yb1 46.5(2) . . ?
C83 C84 Yb1 81.2(3) . . ?
O2 C84 H84A 109.8 . . ?
C83 C84 H84A 109.8 . . ?
Yb1 C84 H84A 156.2 . . ?
O2 C84 H84D 109.8 . . ?
C83 C84 H84D 109.8 . . ?
Yb1 C84 H84D 86.4 . . ?
H84A C84 H84D 108.3 . . ?
O2 C85 H85A 109.5 . . ?
O2 C85 H85B 109.5 . . ?
H85A C85 H85B 109.5 . . ?
O2 C85 H85C 109.5 . . ?
H85A C85 H85C 109.5 . . ?
H85B C85 H85C 109.5 . . ?
O1 C82' H82D 109.5 . . ?
O1 C82' H82E 109.5 . . ?
H82D C82' H82E 109.5 . . ?
O1 C82' H82F 109.5 . . ?
H82D C82' H82F 109.5 . . ?
H82E C82' H82F 109.5 . . ?
O1 C83' C84' 113.0(9) . . ?
O1 C83' Yb1 45.4(4) . . ?
C84' C83' Yb1 83.8(6) . . ?
O1 C83' H83C 109.0 . . ?
C84' C83' H83C 109.0 . . ?
Yb1 C83' H83C 87.9 . . ?
O1 C83' H83D 109.0 . . ?
C84' C83' H83D 109.0 . . ?
Yb1 C83' H83D 154.2 . . ?
H83C C83' H83D 107.8 . . ?
O2 C84' C83' 99.3(9) . . ?
O2 C84' H84B 111.9 . . ?
C83' C84' H84B 111.9 . . ?
O2 C84' H84C 111.9 . . ?
C83' C84' H84C 111.9 . . ?
H84B C84' H84C 109.6 . . ?
O2 C85' H85D 109.5 . . ?
O2 C85' H85E 109.5 . . ?
H85D C85' H85E 109.5 . . ?
O2 C85' H85F 109.5 . . ?
H85D C85' H85F 109.5 . . ?
H85E C85' H85F 109.5 . . ?

loop_
_geom_bond_atom_site_label_1
_geom_bond_atom_site_label_2
_geom_bond_distance
_geom_bond_site_symmetry_2
_geom_bond_publ_flag
Yb1 N2 2.3242(19) . ?
Yb1 N1 2.3460(19) . ?
Yb1 O1 2.404(2) . ?
Yb1 O2 2.439(2) . ?
Yb1 S2 2.7500(10) . ?
Yb1 S1 2.8285(10) . ?
Yb1 C2 3.062(2) . ?
Yb1 C1 3.078(2) . ?
Yb1 C83' 3.196(13) . ?
Yb1 C84 3.196(6) . ?
S1 C79 1.708(3) . ?
S2 C79 1.702(3) . ?
O1 C83 1.405(6) . ?
O1 C82' 1.439(8) . ?
O1 C82 1.443(5) . ?
O1 C83' 1.469(8) . ?
O2 C85 1.395(6) . ?
O2 C84' 1.426(8) . ?
O2 C84 1.440(6) . ?
O2 C85' 1.455(8) . ?
N1 C1 1.362(3) . ?
N1 C13 1.431(3) . ?
N2 C2 1.367(3) . ?
N2 C46 1.428(3) . ?
N3 C79 1.316(4) . ?
N3 C80' 1.476(5) . ?
N3 C81 1.479(4) . ?
N3 C81' 1.480(5) . ?
N3 C80 1.485(5) . ?
C1 C2 1.424(3) . ?
C1 C5 1.475(3) . ?
C2 C3 1.469(3) . ?
C3 C12 1.371(3) . ?
C3 C4 1.421(3) . ?
C4 C9 1.390(3) . ?
C4 C5 1.414(3) . ?
C5 C6 1.380(3) . ?
C6 C7 1.414(4) . ?
C6 H6A 0.9300 . ?
C7 C8 1.358(4) . ?
C7 H7A 0.9300 . ?
C8 C9 1.421(4) . ?
C8 H8A 0.9300 . ?
C9 C10 1.414(4) . ?
C10 C11 1.367(5) . ?
C10 H10A 0.9300 . ?
C11 C12 1.407(4) . ?
C11 H11A 0.9300 . ?
C12 H12A 0.9300 . ?
C13 C18 1.409(4) . ?
C13 C14 1.410(3) . ?
C14 C15 1.387(3) . ?
C14 C19 1.524(4) . ?
C15 C16 1.372(5) . ?
C15 H15A 0.9300 . ?
C16 C17 1.380(4) . ?
C16 C32 1.515(4) . ?
C17 C18 1.392(4) . ?
C17 H17A 0.9300 . ?
C18 C33 1.525(4) . ?
C19 C20 1.523(4) . ?
C19 C26 1.530(4) . ?
C19 H19A 0.9800 . ?
C20 C21 1.373(5) . ?
C20 C25 1.375(5) . ?
C21 C22 1.396(6) . ?
C21 H21A 0.9300 . ?
C22 C23 1.342(8) . ?
C22 H22A 0.9300 . ?
C23 C24 1.361(8) . ?
C23 H23A 0.9300 . ?
C24 C25 1.380(6) . ?
C24 H24A 0.9300 . ?
C25 H25A 0.9300 . ?
C26 C27 1.371(5) . ?
C26 C31 1.371(5) . ?
C27 C28 1.397(6) . ?
C27 H27A 0.9300 . ?
C28 C29 1.347(8) . ?
C28 H28A 0.9300 . ?
C29 C30 1.351(7) . ?
C29 H29A 0.9300 . ?
C30 C31 1.389(5) . ?
C30 H30A 0.9300 . ?
C31 H31A 0.9300 . ?
C32 H32A 0.9600 . ?
C32 H32B 0.9600 . ?
C32 H32C 0.9600 . ?
C33 C40 1.506(3) . ?
C33 C34' 1.509(8) . ?
C33 C34 1.555(4) . ?
C33 C40' 1.648(6) . ?
C33 H33A 0.9800 . ?
C33 H33B 0.9800 . ?
C34 C35 1.3900 . ?
C34 C39 1.3900 . ?
C35 C36 1.3900 . ?
C35 H35A 0.9300 . ?
C36 C37 1.3900 . ?
C36 H36A 0.9300 . ?
C37 C38 1.3900 . ?
C37 H37A 0.9300 . ?
C38 C39 1.3900 . ?
C38 H38A 0.9300 . ?
C39 H39A 0.9300 . ?
C34' C35' 1.3900 . ?
C34' C39' 1.3900 . ?
C35' C36' 1.3900 . ?
C35' H35B 0.9300 . ?
C36' C37' 1.3900 . ?
C36' H36B 0.9300 . ?
C37' C38' 1.3900 . ?
C37' H37B 0.9300 . ?
C38' C39' 1.3900 . ?
C38' H38B 0.9300 . ?
C39' H39B 0.9300 . ?
C40 C41 1.3900 . ?
C40 C45 1.3900 . ?
C41 C42 1.3900 . ?
C41 H41A 0.9300 . ?
C42 C43 1.3900 . ?
C42 H42A 0.9300 . ?
C43 C44 1.3900 . ?
C43 H43A 0.9300 . ?
C44 C45 1.3900 . ?
C44 H44A 0.9300 . ?
C45 H45A 0.9300 . ?
C40' C41' 1.3900 . ?
C40' C45' 1.3900 . ?
C41' C42' 1.3900 . ?
C41' H41B 0.9300 . ?
C42' C43' 1.3900 . ?
C42' H42B 0.9300 . ?
C43' C44' 1.3900 . ?
C43' H43B 0.9300 . ?
C44' C45' 1.3900 . ?
C44' H44B 0.9300 . ?
C45' H45B 0.9300 . ?
C46 C51 1.401(3) . ?
C46 C47 1.413(3) . ?
C47 C48 1.386(3) . ?
C47 C52 1.524(4) . ?
C48 C49 1.378(4) . ?
C48 H48A 0.9300 . ?
C49 C50 1.372(4) . ?
C49 C65 1.512(4) . ?
C50 C51 1.398(3) . ?
C50 H50A 0.9300 . ?
C51 C66 1.520(3) . ?
C52 C59' 1.494(8) . ?
C52 C53 1.534(4) . ?
C52 C59 1.548(4) . ?
C52 C53' 1.558(8) . ?
C52 H52A 0.9800 . ?
C52 H52B 0.9800 . ?
C53 C54 1.3900 . ?
C53 C58 1.3900 . ?
C54 C55 1.3900 . ?
C54 H54A 0.9300 . ?
C55 C56 1.3900 . ?
C55 H55A 0.9300 . ?
C56 C57 1.3900 . ?
C56 H56A 0.9300 . ?
C57 C58 1.3900 . ?
C57 H57A 0.9300 . ?
C58 H58A 0.9300 . ?
C53' C54' 1.3900 . ?
C53' C58' 1.3900 . ?
C54' C55' 1.3900 . ?
C54' H54B 0.9300 . ?
C55' C56' 1.3900 . ?
C55' H55B 0.9300 . ?
C56' C57' 1.3900 . ?
C56' H56B 0.9300 . ?
C57' C58' 1.3900 . ?
C57' H57B 0.9300 . ?
C58' H58B 0.9300 . ?
C59 C60 1.3900 . ?
C59 C64 1.3900 . ?
C60 C61 1.3900 . ?
C60 H60A 0.9300 . ?
C61 C62 1.3900 . ?
C61 H61A 0.9300 . ?
C62 C63 1.3900 . ?
C62 H62A 0.9300 . ?
C63 C64 1.3900 . ?
C63 H63A 0.9300 . ?
C64 H64A 0.9300 . ?
C59' C60' 1.3900 . ?
C59' C64' 1.3900 . ?
C60' C61' 1.3900 . ?
C60' H60B 0.9300 . ?
C61' C62' 1.3900 . ?
C61' H61B 0.9300 . ?
C62' C63' 1.3900 . ?
C62' H62B 0.9300 . ?
C63' C64' 1.3900 . ?
C63' H63B 0.9300 . ?
C64' H64B 0.9300 . ?
C65 H65A 0.9600 . ?
C65 H65B 0.9600 . ?
C65 H65C 0.9600 . ?
C66 C67' 1.474(7) . ?
C66 C73 1.516(3) . ?
C66 C67 1.564(3) . ?
C66 C73' 1.572(8) . ?
C66 H66A 0.9800 . ?
C66 H66B 0.9800 . ?
C67 C68 1.3900 . ?
C67 C72 1.3900 . ?
C68 C69 1.3900 . ?
C68 H68A 0.9300 . ?
C69 C70 1.3900 . ?
C69 H69A 0.9300 . ?
C70 C71 1.3900 . ?
C70 H70A 0.9300 . ?
C71 C72 1.3900 . ?
C71 H71A 0.9300 . ?
C72 H72A 0.9300 . ?
C67' C68' 1.3900 . ?
C67' C72' 1.3900 . ?
C68' C69' 1.3900 . ?
C68' H68B 0.9300 . ?
C69' C70' 1.3900 . ?
C69' H69B 0.9300 . ?
C70' C71' 1.3900 . ?
C70' H70B 0.9300 . ?
C71' C72' 1.3900 . ?
C71' H71B 0.9300 . ?
C72' H72B 0.9300 . ?
C73 C74 1.3900 . ?
C73 C78 1.3900 . ?
C74 C75 1.3900 . ?
C74 H74A 0.9300 . ?
C75 C76 1.3900 . ?
C75 H75A 0.9300 . ?
C76 C77 1.3900 . ?
C76 H76A 0.9300 . ?
C77 C78 1.3900 . ?
C77 H77A 0.9300 . ?
C78 H78A 0.9300 . ?
C73' C74' 1.3900 . ?
C73' C78' 1.3900 . ?
C74' C75' 1.3900 . ?
C74' H74B 0.9300 . ?
C75' C76' 1.3900 . ?
C75' H75B 0.9300 . ?
C76' C77' 1.3900 . ?
C76' H76B 0.9300 . ?
C77' C78' 1.3900 . ?
C77' H77B 0.9300 . ?
C78' H78B 0.9300 . ?
C80 H80A 0.9600 . ?
C80 H80B 0.9600 . ?
C80 H80C 0.9600 . ?
C81 H81A 0.9600 . ?
C81 H81B 0.9600 . ?
C81 H81C 0.9600 . ?
C80' H80D 0.9600 . ?
C80' H80E 0.9600 . ?
C80' H80F 0.9600 . ?
C81' H81D 0.9600 . ?
C81' H81E 0.9600 . ?
C81' H81F 0.9600 . ?
C82 H82A 0.9600 . ?
C82 H82B 0.9600 . ?
C82 H82C 0.9600 . ?
C83 C84 1.524(7) . ?
C83 H83A 0.9700 . ?
C83 H83B 0.9700 . ?
C84 H84A 0.9700 . ?
C84 H84D 0.9700 . ?
C85 H85A 0.9600 . ?
C85 H85B 0.9600 . ?
C85 H85C 0.9600 . ?
C82' H82D 0.9600 . ?
C82' H82E 0.9600 . ?
C82' H82F 0.9600 . ?
C83' C84' 1.516(9) . ?
C83' H83C 0.9700 . ?
C83' H83D 0.9700 . ?
C84' H84B 0.9700 . ?
C84' H84C 0.9700 . ?
C85' H85D 0.9600 . ?
C85' H85E 0.9600 . ?
C85' H85F 0.9600 . ?

loop_
_cod_changelog_entry_id
_cod_changelog_entry_author
_cod_changelog_entry_date
_cod_changelog_entry_text
1 'Vaitkus, Antanas' 2024-11-08T17:15:00+02:00
;
 Corrected measurement and computing information after consulting the original
 publication. In the original CIF file these values were incorrectly given as
 "\^a".
;
